data_7056188
loop_
_publ_author_name
'Echenique-Errandonea, Estitxu'
'Oyarzabal, Itziar'
'Cepeda, Javier'
'San sebastian, Eider'
'Rodriguez-Dieguez, Antonio'
'Seco, Jos\'e M'

_publ_section_title
;
 Photoluminescent and magnetic analysis of a family of lanthanide(III)
 complexes based on diclofenac
;
_journal_name_full 'New J. Chem.'
_journal_paper_doi 10.1039/C7NJ00794A
_journal_year 2017
_chemical_formula_moiety 'C86 H72 Cl12 Dy2 N6 O16'
_chemical_formula_sum 'C86 H72 Cl12 Dy2 N6 O16'
_chemical_formula_weight 2195.89
_chemical_name_systematic
'[diaquatetraquis((2,6-dichlorophenyl)amino)phenyl)acetato-k2O,O')bis((mu-2,6-dichlorophenyl)amino)phenyl)acetato-k2O,O':kO)dimethanoldidysprosium(III)]'
_space_group_crystal_system monoclinic
_space_group_IT_number 14
_space_group_name_Hall '-P 2ybc'
_space_group_name_H-M_alt 'P 1 21/c 1'
_symmetry_space_group_name_Hall '-P 2ybc'
_symmetry_space_group_name_H-M 'P 1 21/c 1'
_atom_sites_solution_hydrogens mixed
_atom_sites_solution_primary direct
_atom_sites_solution_secondary difmap
_audit_creation_method SHELXL-2014
_audit_update_record
;
2017-05-11 deposited with the CCDC.
2017-05-16 downloaded from the CCDC.
;
_cell_angle_alpha 90
_cell_angle_beta 105.6090(10)
_cell_angle_gamma 90
_cell_formula_units_Z 2
_cell_length_a 9.7378(5)
_cell_length_b 33.4196(17)
_cell_length_c 13.9653(6)
_cell_measurement_reflns_used 105775
_cell_measurement_temperature 100(2)
_cell_measurement_theta_max 28.816
_cell_measurement_theta_min 2.255
_cell_volume 4377.2(4)
_computing_cell_refinement 'Bruker SAINT'
_computing_data_collection 'Bruker APEX2'
_computing_data_reduction 'Bruker SAINT'
_computing_molecular_graphics 'Bruker SHELXTL'
_computing_publication_material 'Bruker SHELXTL'
_computing_structure_refinement 'SHELXL-2014 (Sheldrick, 2014)'
_computing_structure_solution 'SHELXS-97 (Sheldrick 2008)'
_diffrn_ambient_temperature 100(2)
_diffrn_measured_fraction_theta_full 0.999
_diffrn_measured_fraction_theta_max 0.994
_diffrn_measurement_device_type 'Bruker APEX-II CCD'
_diffrn_measurement_method '\f and \w scans'
_diffrn_radiation_monochromator graphite
_diffrn_radiation_source 'fine-focus sealed tube'
_diffrn_radiation_type MoK\a
_diffrn_radiation_wavelength 0.71073
_diffrn_reflns_av_R_equivalents 0.1950
_diffrn_reflns_av_unetI/netI 0.1366
_diffrn_reflns_Laue_measured_fraction_full 0.999
_diffrn_reflns_Laue_measured_fraction_max 0.994
_diffrn_reflns_limit_h_max 13
_diffrn_reflns_limit_h_min -13
_diffrn_reflns_limit_k_max 45
_diffrn_reflns_limit_k_min -45
_diffrn_reflns_limit_l_max 16
_diffrn_reflns_limit_l_min -18
_diffrn_reflns_number 105775
_diffrn_reflns_point_group_measured_fraction_full 0.999
_diffrn_reflns_point_group_measured_fraction_max 0.994
_diffrn_reflns_theta_full 25.242
_diffrn_reflns_theta_max 28.816
_diffrn_reflns_theta_min 2.255
_exptl_absorpt_coefficient_mu 2.130
_exptl_absorpt_correction_T_max 0.8156
_exptl_absorpt_correction_T_min 0.7023
_exptl_absorpt_correction_type numerical
_exptl_absorpt_process_details
;
CrysAlisPro, Agilent Technologies,
Version 1.171.35.15 (release 03-08-2011 CrysAlis171 .NET)
(compiled Aug  3 2011,13:03:54)
Analytical numeric absorption correction using a multifaceted crystal
model based on expressions derived by R.C. Clark & J.S. Reid.
(Clark, R. C. & Reid, J. S. (1995). Acta Cryst. A51, 887-897)
;
_exptl_crystal_colour colourless
_exptl_crystal_density_diffrn 1.666
_exptl_crystal_density_method none
_exptl_crystal_description plate
_exptl_crystal_F_000 2188
_exptl_crystal_preparation ', Magnetic properties,Luminescent'
_exptl_crystal_recrystallization_method 'Re-crystallisation from solvent: Water and methanol'
_exptl_crystal_size_max 0.20
_exptl_crystal_size_mid 0.14
_exptl_crystal_size_min 0.09
_refine_diff_density_max 1.018
_refine_diff_density_min -1.540
_refine_diff_density_rms 0.214
_refine_ls_extinction_method none
_refine_ls_goodness_of_fit_ref 1.064
_refine_ls_hydrogen_treatment constr
_refine_ls_matrix_type full
_refine_ls_number_parameters 551
_refine_ls_number_reflns 11357
_refine_ls_number_restraints 0
_refine_ls_restrained_S_all 1.064
_refine_ls_R_factor_all 0.1351
_refine_ls_R_factor_gt 0.0655
_refine_ls_shift/su_max 0.000
_refine_ls_shift/su_mean 0.000
_refine_ls_structure_factor_coef Fsqd
_refine_ls_weighting_details 'w=1/[\s^2^(Fo^2^)+13.2093P] where P=(Fo^2^+2Fc^2^)/3'
_refine_ls_weighting_scheme calc
_refine_ls_wR_factor_gt 0.0656
_refine_ls_wR_factor_ref 0.0771
_reflns_Friedel_coverage 0.000
_reflns_number_gt 7377
_reflns_number_total 11357
_reflns_threshold_expression 'I > 2\s(I)'
_cod_data_source_file c7nj00794a2.cif
_cod_data_source_block Compound6
_cod_database_code 7056188
_shelx_space_group_comment
;
The symmetry employed for this shelxl refinement is uniquely defined
by the following loop, which should always be used as a source of
symmetry information in preference to the above space-group names.
They are only intended as comments.
;
_shelxl_version_number 2014-3

loop_
_space_group_symop_operation_xyz
'x, y, z'
'-x, y+1/2, -z+1/2'
'-x, -y, -z'
'x, -y-1/2, z-1/2'

loop_
_atom_site_label
_atom_site_type_symbol
_atom_site_fract_x
_atom_site_fract_y
_atom_site_fract_z
_atom_site_U_iso_or_equiv
_atom_site_adp_type
_atom_site_occupancy
_atom_site_site_symmetry_order
_atom_site_calc_flag
_atom_site_refinement_flags_posn
_atom_site_refinement_flags_adp
Dy1 Dy 0.30701(2) 0.00467(2) 0.02860(2) 0.00771(6) Uani 1 1 d . .
Cl2A Cl 0.23172(15) 0.20288(4) 0.37576(10) 0.0256(3) Uani 1 1 d . .
Cl2C Cl 0.15588(16) -0.11294(4) 0.18303(10) 0.0284(3) Uani 1 1 d . .
Cl1B Cl -0.09600(15) 0.11530(4) -0.49261(10) 0.0268(3) Uani 1 1 d . .
Cl2B Cl 0.36094(16) 0.14579(5) -0.18143(11) 0.0387(4) Uani 1 1 d . .
Cl1C Cl 0.39615(16) -0.24037(4) 0.05020(11) 0.0328(4) Uani 1 1 d . .
Cl1A Cl 0.54383(17) 0.06898(5) 0.37371(13) 0.0422(4) Uani 1 1 d . .
C10A C 0.4958(6) 0.10909(17) 0.4354(4) 0.0281(14) Uani 1 1 d . .
C9C C 0.2709(5) -0.17820(14) 0.1202(4) 0.0133(11) Uani 1 1 d . .
C3B C 0.1362(5) 0.02237(14) -0.3604(3) 0.0130(11) Uani 1 1 d . .
N1C N 0.3115(4) -0.15294(11) 0.0528(3) 0.0130(9) Uani 1 1 d . .
H1C H 0.3749 -0.1341 0.0755 0.016 Uiso 1 1 calc R U
N1B N 0.1438(4) 0.09251(11) -0.3140(3) 0.0188(10) Uani 1 1 d . .
H1B H 0.1356 0.0856 -0.2550 0.023 Uiso 1 1 calc R U
N1A N 0.3193(4) 0.12754(12) 0.2826(3) 0.0154(9) Uani 1 1 d . .
H1A H 0.2742 0.1045 0.2699 0.018 Uiso 1 1 calc R U
C4A C 0.2098(6) 0.17021(15) 0.0303(4) 0.0212(12) Uani 1 1 d . .
H4A H 0.1425 0.1652 -0.0317 0.025 Uiso 1 1 calc R U
C14C C 0.2000(5) -0.16340(14) 0.1870(4) 0.0150(11) Uani 1 1 d . .
C7C C 0.1362(5) -0.18199(13) -0.0899(4) 0.0142(11) Uani 1 1 d . .
H7C H 0.1003 -0.1982 -0.0462 0.017 Uiso 1 1 calc R U
C9B C 0.1345(5) 0.13298(15) -0.3396(4) 0.0161(11) Uani 1 1 d . .
C4B C 0.1625(5) -0.00734(15) -0.4220(3) 0.0185(11) Uani 1 1 d . .
H4B H 0.1441 -0.0344 -0.4088 0.022 Uiso 1 1 calc R U
C8B C 0.1660(5) 0.06193(14) -0.3796(3) 0.0133(11) Uani 1 1 d . .
C6B C 0.2403(5) 0.04086(15) -0.5222(4) 0.0194(12) Uani 1 1 d . .
H6B H 0.2723 0.0472 -0.5789 0.023 Uiso 1 1 calc R U
C7B C 0.2195(5) 0.07125(15) -0.4604(4) 0.0184(12) Uani 1 1 d . .
H7B H 0.2414 0.0982 -0.4726 0.022 Uiso 1 1 calc R U
C5C C 0.1239(6) -0.15991(15) -0.2543(4) 0.0229(13) Uani 1 1 d . .
H5C H 0.0782 -0.1601 -0.3236 0.027 Uiso 1 1 calc R U
C3A C 0.2108(5) 0.14583(14) 0.1113(4) 0.0145(11) Uani 1 1 d . .
C8A C 0.3123(5) 0.15357(14) 0.2018(4) 0.0144(11) Uani 1 1 d . .
C8C C 0.2525(5) -0.15712(13) -0.0520(3) 0.0116(10) Uani 1 1 d . .
C6C C 0.0729(5) -0.18315(15) -0.1905(4) 0.0190(12) Uani 1 1 d . .
H6C H -0.0067 -0.2002 -0.2160 0.023 Uiso 1 1 calc R U
C6A C 0.4025(6) 0.20941(15) 0.1284(4) 0.0231(13) Uani 1 1 d . .
H6A H 0.4670 0.2312 0.1340 0.028 Uiso 1 1 calc R U
C14B C 0.2245(6) 0.16183(16) -0.2821(4) 0.0238(13) Uani 1 1 d . .
C12C C 0.1998(6) -0.22705(16) 0.2628(4) 0.0295(14) Uani 1 1 d . .
H12C H 0.1758 -0.2436 0.3113 0.035 Uiso 1 1 calc R U
C5B C 0.2153(5) 0.00146(16) -0.5028(3) 0.0205(11) Uani 1 1 d . .
H5B H 0.2338 -0.0193 -0.5440 0.025 Uiso 1 1 calc R U
C9A C 0.3923(5) 0.13570(15) 0.3808(4) 0.0160(11) Uani 1 1 d . .
C7A C 0.4065(5) 0.18573(14) 0.2098(4) 0.0166(11) Uani 1 1 d . .
H7A H 0.4735 0.1913 0.2716 0.020 Uiso 1 1 calc R U
C61 C 0.3601(5) 0.16852(15) 0.4343(4) 0.0178(12) Uani 1 1 d . .
C13A C 0.4257(6) 0.17390(18) 0.5339(4) 0.0313(15) Uani 1 1 d . .
H13A H 0.4039 0.1968 0.5672 0.038 Uiso 1 1 calc R U
C3C C 0.3102(5) -0.13428(13) -0.1155(3) 0.0118(11) Uani 1 1 d . .
C13B C 0.2112(6) 0.20246(16) -0.3029(5) 0.0330(15) Uani 1 1 d . .
H13B H 0.2720 0.2212 -0.2608 0.040 Uiso 1 1 calc R U
C12A C 0.5226(7) 0.1463(2) 0.5855(5) 0.0423(18) Uani 1 1 d . .
H12A H 0.5645 0.1496 0.6548 0.051 Uiso 1 1 calc R U
C10C C 0.3049(6) -0.21894(15) 0.1284(4) 0.0208(12) Uani 1 1 d . .
C10B C 0.0298(6) 0.14781(15) -0.4219(4) 0.0207(12) Uani 1 1 d . .
C12B C 0.1083(7) 0.21509(17) -0.3858(5) 0.0323(15) Uani 1 1 d . .
H12B H 0.1001 0.2427 -0.4020 0.039 Uiso 1 1 calc R U
C13C C 0.1657(6) -0.18688(15) 0.2579(4) 0.0257(13) Uani 1 1 d . .
H13C H 0.1191 -0.1756 0.3032 0.031 Uiso 1 1 calc R U
C4C C 0.2429(6) -0.13610(14) -0.2165(4) 0.0201(12) Uani 1 1 d . .
H4C H 0.2794 -0.1206 -0.2611 0.024 Uiso 1 1 calc R U
C11A C 0.5584(6) 0.1141(2) 0.5362(4) 0.0383(17) Uani 1 1 d . .
H11A H 0.6263 0.0952 0.5713 0.046 Uiso 1 1 calc R U
C11B C 0.0175(6) 0.18816(16) -0.4453(4) 0.0254(13) Uani 1 1 d . .
H11B H -0.0534 0.1972 -0.5022 0.031 Uiso 1 1 calc R U
O1C O 0.3096(4) -0.06809(8) 0.0127(2) 0.0149(8) Uani 1 1 d . .
O2A O 0.2790(3) 0.05762(9) 0.1410(2) 0.0164(8) Uani 1 1 d . .
O2B O 0.2791(3) 0.02431(10) -0.1476(2) 0.0174(8) Uani 1 1 d . .
C1B C 0.1598(5) 0.00683(14) -0.1763(3) 0.0122(10) Uani 1 1 d . .
C1A C 0.1761(5) 0.07304(14) 0.0769(4) 0.0145(11) Uani 1 1 d . .
C1C C 0.4084(5) -0.06965(13) -0.0283(3) 0.0103(10) Uani 1 1 d . .
C2B C 0.0643(5) 0.01193(15) -0.2809(3) 0.0163(11) Uani 1 1 d . .
H2B1 H 0.0107 -0.0133 -0.3004 0.020 Uiso 1 1 calc R U
H2B2 H -0.0061 0.0331 -0.2796 0.020 Uiso 1 1 calc R U
C2C C 0.4382(5) -0.10787(13) -0.0769(4) 0.0133(11) Uani 1 1 d . .
H2C1 H 0.4782 -0.1009 -0.1328 0.016 Uiso 1 1 calc R U
H2C2 H 0.5118 -0.1232 -0.0279 0.016 Uiso 1 1 calc R U
C2A C 0.1084(5) 0.11124(14) 0.1003(4) 0.0192(12) Uani 1 1 d . .
H2A1 H 0.0215 0.1170 0.0462 0.023 Uiso 1 1 calc R U
H2A2 H 0.0799 0.1078 0.1627 0.023 Uiso 1 1 calc R U
C5A C 0.3044(7) 0.20151(14) 0.0382(4) 0.0263(13) Uani 1 1 d . .
H5A H 0.3023 0.2177 -0.0182 0.032 Uiso 1 1 calc R U
C11C C 0.2684(6) -0.24327(16) 0.1975(4) 0.0270(14) Uani 1 1 d . .
H11C H 0.2904 -0.2710 0.2001 0.032 Uiso 1 1 calc R U
O1M O 0.4655(3) -0.01518(9) 0.1822(2) 0.0149(8) Uani 1 1 d . .
O2C O 0.4829(3) -0.03850(9) -0.0317(2) 0.0113(7) Uani 1 1 d . .
O1W O 0.1332(3) -0.02095(9) 0.1020(2) 0.0119(7) Uani 1 1 d . .
O1B O 0.1141(3) -0.01466(9) -0.1166(2) 0.0128(8) Uani 1 1 d . .
O1A O 0.1310(4) 0.05731(9) -0.0078(2) 0.0173(8) Uani 1 1 d . .
C1M C 0.4442(6) -0.03356(18) 0.2687(4) 0.0317(14) Uani 1 1 d . .
H1M1 H 0.3499 -0.0263 0.2757 0.048 Uiso 1 1 calc R U
H1M2 H 0.5177 -0.0244 0.3273 0.048 Uiso 1 1 calc R U
H1M3 H 0.4504 -0.0627 0.2630 0.048 Uiso 1 1 calc R U
H1M H 0.5552 -0.0168 0.1836 0.048 Uiso 1 1 d . U
H1WA H 0.0825 -0.0027 0.1185 0.048 Uiso 1 1 d . U
H1WB H 0.0673 -0.0363 0.0700 0.048 Uiso 1 1 d . U

loop_
_atom_site_aniso_label
_atom_site_aniso_U_11
_atom_site_aniso_U_22
_atom_site_aniso_U_33
_atom_site_aniso_U_23
_atom_site_aniso_U_13
_atom_site_aniso_U_12
Dy1 0.00677(10) 0.00821(10) 0.00896(10) 0.00058(11) 0.00354(7) 0.00035(11)
Cl2A 0.0284(8) 0.0241(7) 0.0244(8) -0.0076(6) 0.0075(6) 0.0021(6)
Cl2C 0.0458(10) 0.0175(7) 0.0274(8) 0.0011(6) 0.0192(7) 0.0068(6)
Cl1B 0.0213(8) 0.0330(8) 0.0222(8) 0.0011(6) -0.0009(6) 0.0006(6)
Cl2B 0.0286(9) 0.0561(10) 0.0259(8) -0.0148(7) -0.0021(7) -0.0005(7)
Cl1C 0.0405(9) 0.0238(8) 0.0420(9) 0.0072(7) 0.0247(8) 0.0147(7)
Cl1A 0.0373(10) 0.0386(9) 0.0603(11) 0.0240(8) 0.0299(9) 0.0221(7)
C10A 0.020(3) 0.035(4) 0.031(4) 0.014(3) 0.011(3) 0.006(3)
C9C 0.005(3) 0.017(3) 0.014(3) 0.006(2) -0.002(2) -0.002(2)
C3B 0.007(3) 0.024(3) 0.007(2) 0.001(2) -0.001(2) -0.001(2)
N1C 0.014(2) 0.015(2) 0.009(2) 0.0005(16) 0.0013(19) -0.0075(18)
N1B 0.026(3) 0.019(2) 0.015(2) 0.0013(19) 0.012(2) 0.0032(19)
N1A 0.016(2) 0.014(2) 0.015(2) 0.0054(18) 0.0027(19) -0.0033(18)
C4A 0.026(3) 0.021(3) 0.018(3) -0.002(2) 0.008(3) 0.007(2)
C14C 0.014(3) 0.016(3) 0.013(3) -0.003(2) 0.001(2) -0.003(2)
C7C 0.017(3) 0.011(2) 0.016(3) 0.001(2) 0.007(2) 0.003(2)
C9B 0.016(3) 0.022(3) 0.014(3) -0.003(2) 0.010(2) 0.000(2)
C4B 0.019(3) 0.017(3) 0.016(3) 0.001(2) -0.002(2) 0.000(2)
C8B 0.009(3) 0.020(3) 0.011(3) -0.002(2) 0.001(2) 0.002(2)
C6B 0.013(3) 0.031(3) 0.015(3) 0.002(2) 0.006(2) 0.007(2)
C7B 0.016(3) 0.022(3) 0.018(3) 0.001(2) 0.007(2) 0.002(2)
C5C 0.029(3) 0.020(3) 0.017(3) -0.008(2) 0.001(3) 0.001(3)
C3A 0.011(3) 0.012(3) 0.021(3) -0.007(2) 0.005(2) 0.004(2)
C8A 0.016(3) 0.013(3) 0.018(3) -0.005(2) 0.012(2) 0.003(2)
C8C 0.012(3) 0.006(2) 0.016(3) -0.001(2) 0.001(2) 0.005(2)
C6C 0.014(3) 0.017(3) 0.023(3) -0.006(2) -0.001(2) -0.003(2)
C6A 0.030(3) 0.014(3) 0.029(3) -0.001(2) 0.015(3) -0.002(2)
C14B 0.019(3) 0.035(3) 0.018(3) -0.005(3) 0.005(3) 0.002(3)
C12C 0.040(4) 0.025(3) 0.029(3) 0.014(3) 0.018(3) -0.005(3)
C5B 0.016(3) 0.029(3) 0.014(3) -0.006(2) 0.000(2) 0.006(3)
C9A 0.008(3) 0.024(3) 0.019(3) 0.004(2) 0.006(2) -0.002(2)
C7A 0.018(3) 0.015(3) 0.018(3) -0.003(2) 0.006(2) -0.003(2)
C61 0.013(3) 0.023(3) 0.015(3) 0.000(2) 0.000(2) -0.008(2)
C13A 0.030(4) 0.045(4) 0.020(3) -0.008(3) 0.008(3) -0.018(3)
C3C 0.015(3) 0.009(2) 0.013(3) -0.002(2) 0.005(2) 0.003(2)
C13B 0.035(4) 0.025(3) 0.048(4) -0.017(3) 0.027(3) -0.013(3)
C12A 0.025(4) 0.078(5) 0.018(3) 0.009(3) -0.004(3) -0.015(4)
C10C 0.022(3) 0.021(3) 0.021(3) 0.000(2) 0.010(3) 0.002(2)
C10B 0.023(3) 0.024(3) 0.019(3) -0.007(2) 0.012(3) -0.003(2)
C12B 0.041(4) 0.022(3) 0.043(4) -0.001(3) 0.026(3) 0.001(3)
C13C 0.034(4) 0.025(3) 0.024(3) 0.003(3) 0.020(3) -0.001(3)
C4C 0.034(3) 0.009(3) 0.021(3) 0.001(2) 0.015(3) -0.002(2)
C11A 0.015(3) 0.070(5) 0.030(4) 0.029(3) 0.006(3) 0.000(3)
C11B 0.030(4) 0.030(3) 0.020(3) 0.005(3) 0.014(3) 0.006(3)
O1C 0.0133(18) 0.0114(16) 0.023(2) -0.0005(15) 0.0096(16) -0.0014(15)
O2A 0.014(2) 0.0153(18) 0.0169(19) -0.0050(15) -0.0011(16) 0.0039(15)
O2B 0.0064(18) 0.035(2) 0.0107(18) 0.0025(15) 0.0017(15) -0.0014(16)
C1B 0.014(2) 0.011(2) 0.011(2) -0.001(2) 0.004(2) 0.008(2)
C1A 0.010(3) 0.011(2) 0.026(3) 0.000(2) 0.010(2) 0.002(2)
C1C 0.0097(13) 0.0100(13) 0.0106(13) 0.0005(9) 0.0017(9) 0.0006(9)
C2B 0.007(2) 0.026(3) 0.013(3) 0.002(2) -0.002(2) -0.005(2)
C2C 0.013(3) 0.014(3) 0.015(3) 0.004(2) 0.006(2) 0.004(2)
C2A 0.018(3) 0.018(3) 0.020(3) -0.008(2) 0.004(2) 0.003(2)
C5A 0.040(4) 0.018(3) 0.024(3) 0.008(3) 0.015(3) 0.010(3)
C11C 0.030(4) 0.018(3) 0.035(4) 0.013(3) 0.013(3) 0.004(2)
O1M 0.0070(17) 0.028(2) 0.0095(17) 0.0073(14) 0.0019(14) 0.0046(14)
O2C 0.0145(19) 0.0078(17) 0.0124(18) 0.0003(13) 0.0050(16) -0.0049(14)
O1W 0.0096(18) 0.0145(17) 0.0124(18) -0.0020(14) 0.0041(15) -0.0027(14)
O1B 0.0154(19) 0.0129(18) 0.0106(17) -0.0008(13) 0.0045(15) 0.0004(14)
O1A 0.021(2) 0.0134(18) 0.0151(19) -0.0040(15) 0.0014(16) 0.0065(15)
C1M 0.021(3) 0.052(4) 0.021(3) 0.016(3) 0.003(3) -0.003(3)

loop_
_atom_type_symbol
_atom_type_description
_atom_type_scat_dispersion_real
_atom_type_scat_dispersion_imag
_atom_type_scat_source
C C 0.0033 0.0016 'International Tables Vol C Tables 4.2.6.8 and 6.1.1.4'
H H 0.0000 0.0000 'International Tables Vol C Tables 4.2.6.8 and 6.1.1.4'
Cl Cl 0.1484 0.1585 'International Tables Vol C Tables 4.2.6.8 and 6.1.1.4'
Dy Dy -0.1892 4.4098 'International Tables Vol C Tables 4.2.6.8 and 6.1.1.4'
N N 0.0061 0.0033 'International Tables Vol C Tables 4.2.6.8 and 6.1.1.4'
O O 0.0106 0.0060 'International Tables Vol C Tables 4.2.6.8 and 6.1.1.4'

loop_
_geom_angle_atom_site_label_1
_geom_angle_atom_site_label_2
_geom_angle_atom_site_label_3
_geom_angle
_geom_angle_site_symmetry_1
_geom_angle_site_symmetry_3
O2C Dy1 O1W 153.73(10) 3_655 .
O2C Dy1 O1M 76.38(10) 3_655 .
O1W Dy1 O1M 82.79(10) . .
O2C Dy1 O1A 102.75(11) 3_655 .
O1W Dy1 O1A 78.72(11) . .
O1M Dy1 O1A 130.23(11) . .
O2C Dy1 O2A 83.42(10) 3_655 .
O1W Dy1 O2A 76.44(10) . .
O1M Dy1 O2A 77.21(11) . .
O1A Dy1 O2A 53.69(11) . .
O2C Dy1 O1C 117.06(11) 3_655 .
O1W Dy1 O1C 72.82(10) . .
O1M Dy1 O1C 77.52(11) . .
O1A Dy1 O1C 136.95(11) . .
O2A Dy1 O1C 142.15(10) . .
O2C Dy1 O1B 128.12(10) 3_655 .
O1W Dy1 O1B 77.54(10) . .
O1M Dy1 O1B 147.21(10) . .
O1A Dy1 O1B 71.05(10) . .
O2A Dy1 O1B 122.15(10) . .
O1C Dy1 O1B 71.75(11) . .
O2C Dy1 O2B 75.63(10) 3_655 .
O1W Dy1 O2B 128.60(11) . .
O1M Dy1 O2B 146.88(10) . .
O1A Dy1 O2B 73.59(11) . .
O2A Dy1 O2B 116.44(11) . .
O1C Dy1 O2B 100.01(11) . .
O1B Dy1 O2B 52.87(10) . .
O2C Dy1 O2C 67.40(11) 3_655 .
O1W Dy1 O2C 124.16(10) . .
O1M Dy1 O2C 78.98(10) . .
O1A Dy1 O2C 147.72(10) . .
O2A Dy1 O2C 145.88(10) . .
O1C Dy1 O2C 51.86(10) . .
O1B Dy1 O2C 90.64(10) . .
O2B Dy1 O2C 74.17(10) . .
O2C Dy1 C1A 93.11(12) 3_655 .
O1W Dy1 C1A 76.38(12) . .
O1M Dy1 C1A 103.82(13) . .
O1A Dy1 C1A 26.84(12) . .
O2A Dy1 C1A 26.85(12) . .
O1C Dy1 C1A 148.75(12) . .
O1B Dy1 C1A 96.77(13) . .
O2B Dy1 C1A 95.04(13) . .
O2C Dy1 C1A 159.35(11) . .
O2C Dy1 C1B 102.08(12) 3_655 .
O1W Dy1 C1B 102.74(12) . .
O1M Dy1 C1B 161.36(11) . .
O1A Dy1 C1B 68.39(11) . .
O2A Dy1 C1B 121.30(12) . .
O1C Dy1 C1B 87.04(12) . .
O1B Dy1 C1B 26.51(11) . .
O2B Dy1 C1B 26.47(11) . .
O2C Dy1 C1B 83.29(11) . .
C1A Dy1 C1B 94.80(14) . .
O2C Dy1 C1C 93.41(12) 3_655 .
O1W Dy1 C1C 98.44(12) . .
O1M Dy1 C1C 79.61(12) . .
O1A Dy1 C1C 148.49(12) . .
O2A Dy1 C1C 156.71(12) . .
O1C Dy1 C1C 25.64(11) . .
O1B Dy1 C1C 77.67(12) . .
O2B Dy1 C1C 84.74(12) . .
O2C Dy1 C1C 26.48(11) . .
C1A Dy1 C1C 173.21(14) . .
C1B Dy1 C1C 81.96(13) . .
C11A C10A C9A 122.0(6) . .
C11A C10A Cl1A 119.8(5) . .
C9A C10A Cl1A 118.2(4) . .
C14C C9C N1C 121.2(4) . .
C14C C9C C10C 116.1(4) . .
N1C C9C C10C 122.7(4) . .
C4B C3B C8B 118.6(4) . .
C4B C3B C2B 119.6(4) . .
C8B C3B C2B 121.6(4) . .
C9C N1C C8C 121.5(4) . .
C9C N1C H1C 119.3 . .
C8C N1C H1C 119.3 . .
C9B N1B C8B 122.7(4) . .
C9B N1B H1B 118.7 . .
C8B N1B H1B 118.7 . .
C9A N1A C8A 124.7(4) . .
C9A N1A H1A 117.7 . .
C8A N1A H1A 117.7 . .
C5A C4A C3A 121.4(5) . .
C5A C4A H4A 119.3 . .
C3A C4A H4A 119.3 . .
C13C C14C C9C 122.8(5) . .
C13C C14C Cl2C 118.1(4) . .
C9C C14C Cl2C 119.1(4) . .
C6C C7C C8C 120.1(4) . .
C6C C7C H7C 120.0 . .
C8C C7C H7C 120.0 . .
N1B C9B C14B 122.2(5) . .
N1B C9B C10B 122.3(5) . .
C14B C9B C10B 115.5(5) . .
C3B C4B C5B 121.6(5) . .
C3B C4B H4B 119.2 . .
C5B C4B H4B 119.2 . .
C3B C8B C7B 120.5(4) . .
C3B C8B N1B 118.7(4) . .
C7B C8B N1B 120.8(4) . .
C5B C6B C7B 121.0(5) . .
C5B C6B H6B 119.5 . .
C7B C6B H6B 119.5 . .
C6B C7B C8B 119.3(5) . .
C6B C7B H7B 120.4 . .
C8B C7B H7B 120.4 . .
C6C C5C C4C 119.3(5) . .
C6C C5C H5C 120.4 . .
C4C C5C H5C 120.4 . .
C4A C3A C8A 118.2(5) . .
C4A C3A C2A 120.4(5) . .
C8A C3A C2A 121.3(4) . .
C7A C8A C3A 120.1(5) . .
C7A C8A N1A 121.4(5) . .
C3A C8A N1A 118.5(4) . .
C7C C8C C3C 120.7(4) . .
C7C C8C N1C 120.7(4) . .
C3C C8C N1C 118.5(4) . .
C5C C6C C7C 120.5(5) . .
C5C C6C H6C 119.8 . .
C7C C6C H6C 119.8 . .
C7A C6A C5A 120.0(5) . .
C7A C6A H6A 120.0 . .
C5A C6A H6A 120.0 . .
C13B C14B C9B 123.0(5) . .
C13B C14B Cl2B 118.6(4) . .
C9B C14B Cl2B 118.4(4) . .
C11C C12C C13C 120.2(5) . .
C11C C12C H12C 119.9 . .
C13C C12C H12C 119.9 . .
C6B C5B C4B 119.0(5) . .
C6B C5B H5B 120.5 . .
C4B C5B H5B 120.5 . .
N1A C9A C10A 120.8(5) . .
N1A C9A C61 123.2(4) . .
C10A C9A C61 115.8(5) . .
C6A C7A C8A 120.3(5) . .
C6A C7A H7A 119.9 . .
C8A C7A H7A 119.9 . .
C13A C61 C9A 121.9(5) . .
C13A C61 Cl2A 118.0(4) . .
C9A C61 Cl2A 120.1(4) . .
C12A C13A C61 120.5(6) . .
C12A C13A H13A 119.8 . .
C61 C13A H13A 119.8 . .
C4C C3C C8C 117.4(4) . .
C4C C3C C2C 120.6(4) . .
C8C C3C C2C 121.9(4) . .
C12B C13B C14B 118.8(5) . .
C12B C13B H13B 120.6 . .
C14B C13B H13B 120.6 . .
C11A C12A C13A 119.6(6) . .
C11A C12A H12A 120.2 . .
C13A C12A H12A 120.2 . .
C11C C10C C9C 122.1(5) . .
C11C C10C Cl1C 117.9(4) . .
C9C C10C Cl1C 120.0(4) . .
C11B C10B C9B 122.3(5) . .
C11B C10B Cl1B 118.2(4) . .
C9B C10B Cl1B 119.4(4) . .
C11B C12B C13B 120.8(5) . .
C11B C12B H12B 119.6 . .
C13B C12B H12B 119.6 . .
C14C C13C C12C 119.3(5) . .
C14C C13C H13C 120.3 . .
C12C C13C H13C 120.3 . .
C3C C4C C5C 121.9(5) . .
C3C C4C H4C 119.0 . .
C5C C4C H4C 119.0 . .
C12A C11A C10A 120.2(6) . .
C12A C11A H11A 119.9 . .
C10A C11A H11A 119.9 . .
C12B C11B C10B 119.6(5) . .
C12B C11B H11B 120.2 . .
C10B C11B H11B 120.2 . .
C1C O1C Dy1 96.4(3) . .
C1A O2A Dy1 92.6(3) . .
C1B O2B Dy1 92.2(3) . .
O2B C1B O1B 120.5(4) . .
O2B C1B C2B 121.8(4) . .
O1B C1B C2B 117.7(4) . .
O2B C1B Dy1 61.3(2) . .
O1B C1B Dy1 59.6(2) . .
C2B C1B Dy1 171.1(3) . .
O2A C1A O1A 120.4(4) . .
O2A C1A C2A 120.1(5) . .
O1A C1A C2A 119.5(4) . .
O2A C1A Dy1 60.6(2) . .
O1A C1A Dy1 59.8(2) . .
C2A C1A Dy1 177.4(3) . .
O1C C1C O2C 120.0(4) . .
O1C C1C C2C 120.5(4) . .
O2C C1C C2C 119.6(4) . .
O1C C1C Dy1 58.0(2) . .
O2C C1C Dy1 62.9(2) . .
C2C C1C Dy1 168.7(3) . .
C3B C2B C1B 116.8(4) . .
C3B C2B H2B1 108.1 . .
C1B C2B H2B1 108.1 . .
C3B C2B H2B2 108.1 . .
C1B C2B H2B2 108.1 . .
H2B1 C2B H2B2 107.3 . .
C3C C2C C1C 114.6(4) . .
C3C C2C H2C1 108.6 . .
C1C C2C H2C1 108.6 . .
C3C C2C H2C2 108.6 . .
C1C C2C H2C2 108.6 . .
H2C1 C2C H2C2 107.6 . .
C3A C2A C1A 110.8(4) . .
C3A C2A H2A1 109.5 . .
C1A C2A H2A1 109.5 . .
C3A C2A H2A2 109.5 . .
C1A C2A H2A2 109.5 . .
H2A1 C2A H2A2 108.1 . .
C4A C5A C6A 120.0(5) . .
C4A C5A H5A 120.0 . .
C6A C5A H5A 120.0 . .
C12C C11C C10C 119.5(5) . .
C12C C11C H11C 120.2 . .
C10C C11C H11C 120.2 . .
C1M O1M Dy1 132.9(3) . .
C1M O1M H1M 109.2 . .
Dy1 O1M H1M 116.3 . .
C1C O2C Dy1 154.2(3) . 3_655
C1C O2C Dy1 90.6(3) . .
Dy1 O2C Dy1 112.60(11) 3_655 .
Dy1 O1W H1WA 113.1 . .
Dy1 O1W H1WB 121.3 . .
H1WA O1W H1WB 99.3 . .
C1B O1B Dy1 93.9(3) . .
C1A O1A Dy1 93.3(3) . .
O1M C1M H1M1 109.5 . .
O1M C1M H1M2 109.5 . .
H1M1 C1M H1M2 109.5 . .
O1M C1M H1M3 109.5 . .
H1M1 C1M H1M3 109.5 . .
H1M2 C1M H1M3 109.5 . .

loop_
_geom_bond_atom_site_label_1
_geom_bond_atom_site_label_2
_geom_bond_distance
_geom_bond_site_symmetry_2
Dy1 O2C 2.328(3) 3_655
Dy1 O1W 2.362(3) .
Dy1 O1M 2.375(3) .
Dy1 O1A 2.413(3) .
Dy1 O2A 2.429(3) .
Dy1 O1C 2.443(3) .
Dy1 O1B 2.451(3) .
Dy1 O2B 2.490(3) .
Dy1 O2C 2.549(3) .
Dy1 C1A 2.786(5) .
Dy1 C1B 2.836(4) .
Dy1 C1C 2.863(4) .
Cl2A C61 1.732(5) .
Cl2C C14C 1.738(5) .
Cl1B C10B 1.734(5) .
Cl2B C14B 1.739(5) .
Cl1C C10C 1.737(5) .
Cl1A C10A 1.724(6) .
C10A C11A 1.385(8) .
C10A C9A 1.405(7) .
C9C C14C 1.393(6) .
C9C N1C 1.398(6) .
C9C C10C 1.399(7) .
C3B C4B 1.382(6) .
C3B C8B 1.395(6) .
C3B C2B 1.503(6) .
N1C C8C 1.428(6) .
N1C H1C 0.8800 .
N1B C9B 1.396(6) .
N1B C8B 1.427(6) .
N1B H1B 0.8800 .
N1A C9A 1.392(6) .
N1A C8A 1.411(6) .
N1A H1A 0.8800 .
C4A C5A 1.378(7) .
C4A C3A 1.392(7) .
C4A H4A 0.9500 .
C14C C13C 1.373(7) .
C7C C6C 1.374(7) .
C7C C8C 1.390(6) .
C7C H7C 0.9500 .
C9B C14B 1.402(7) .
C9B C10B 1.405(7) .
C4B C5B 1.392(6) .
C4B H4B 0.9500 .
C8B C7B 1.399(6) .
C6B C5B 1.379(7) .
C6B C7B 1.383(6) .
C6B H6B 0.9500 .
C7B H7B 0.9500 .
C5C C6C 1.372(7) .
C5C C4C 1.388(7) .
C5C H5C 0.9500 .
C3A C8A 1.403(7) .
C3A C2A 1.507(7) .
C8A C7A 1.398(6) .
C8C C3C 1.397(6) .
C6C H6C 0.9500 .
C6A C7A 1.377(7) .
C6A C5A 1.386(8) .
C6A H6A 0.9500 .
C14B C13B 1.387(7) .
C12C C11C 1.379(7) .
C12C C13C 1.380(7) .
C12C H12C 0.9500 .
C5B H5B 0.9500 .
C9A C61 1.409(7) .
C7A H7A 0.9500 .
C61 C13A 1.377(7) .
C13A C12A 1.376(8) .
C13A H13A 0.9500 .
C3C C4C 1.387(7) .
C3C C2C 1.504(6) .
C13B C12B 1.377(8) .
C13B H13B 0.9500 .
C12A C11A 1.373(9) .
C12A H12A 0.9500 .
C10C C11C 1.379(7) .
C10B C11B 1.385(7) .
C12B C11B 1.374(8) .
C12B H12B 0.9500 .
C13C H13C 0.9500 .
C4C H4C 0.9500 .
C11A H11A 0.9500 .
C11B H11B 0.9500 .
O1C C1C 1.247(5) .
O2A C1A 1.260(6) .
O2B C1B 1.265(5) .
C1B O1B 1.269(5) .
C1B C2B 1.516(6) .
C1A O1A 1.260(6) .
C1A C2A 1.512(6) .
C1C O2C 1.277(5) .
C1C C2C 1.511(6) .
C2B H2B1 0.9900 .
C2B H2B2 0.9900 .
C2C H2C1 0.9900 .
C2C H2C2 0.9900 .
C2A H2A1 0.9900 .
C2A H2A2 0.9900 .
C5A H5A 0.9500 .
C11C H11C 0.9500 .
O1M C1M 1.420(5) .
O1M H1M 0.8694 .
O2C Dy1 2.328(3) 3_655
O1W H1WA 0.8547 .
O1W H1WB 0.8480 .
C1M H1M1 0.9800 .
C1M H1M2 0.9800 .
C1M H1M3 0.9800 .

loop_
_geom_hbond_atom_site_label_D
_geom_hbond_atom_site_label_H
_geom_hbond_atom_site_label_A
_geom_hbond_distance_DH
_geom_hbond_distance_HA
_geom_hbond_distance_DA
_geom_hbond_angle_DHA
_geom_hbond_site_symmetry_A
O1W H1WA O1B 0.85 1.99 2.743(4) 145.7 3
O1W H1WB O1A 0.85 2.02 2.830(5) 159.7 3
